data_7049044
loop_
_publ_author_name
'Pan, Yue'
'Su, Hai-Quan'
'Zhou, En-Long'
'Yin, Hong-Zong'
'Shao, Kui-Zhan'
'Su, Zhong-Min'

_publ_section_title
;
 A stable mixed lanthanide metal-organic framework for highly sensitive
 thermometry.
;
_journal_issue 11
_journal_name_full 'Dalton transactions (Cambridge, England : 2003)'
_journal_page_first 3723
_journal_page_last 3729
_journal_paper_doi 10.1039/c9dt00217k
_journal_volume 48
_journal_year 2019
_chemical_formula_moiety 'C16 H6 O8 Tb'
_chemical_formula_sum 'C16 H6 O8 Tb'
_chemical_formula_weight 485.13
_space_group_crystal_system trigonal
_space_group_IT_number 152
_space_group_name_Hall 'P 31 2"'
_space_group_name_H-M_alt 'P 31 2 1'
_symmetry_space_group_name_Hall 'P 31 2"'
_symmetry_space_group_name_H-M 'P 31 2 1'
_atom_sites_solution_hydrogens geom
_audit_creation_date 2019-02-13
_audit_creation_method
;
Olex2 1.2-beta
(compiled 2018.05.29 svn.r3508 for OlexSys, GUI svn.r5506)
;
_audit_update_record
;
2019-02-14 deposited with the CCDC.    2019-02-15 downloaded from the CCDC.
;
_cell_angle_alpha 90
_cell_angle_beta 90
_cell_angle_gamma 120
_cell_formula_units_Z 6
_cell_length_a 13.825(5)
_cell_length_b 13.825(5)
_cell_length_c 22.984(5)
_cell_measurement_reflns_used 3412
_cell_measurement_temperature 293(2)
_cell_measurement_theta_max 50.000
_cell_measurement_theta_min 1.953
_cell_volume 3804(2)
_computing_cell_refinement 'SAINT+ Ver. 2016.5-0 (Bruker-AXS, 2016)'
_computing_data_collection 'APEX3 Ver. 2016.5-0 (Bruker-AXS, 2016)'
_computing_data_reduction 'SAINT+ Ver. 2016.5-0 (Bruker-AXS, 2016)'
_computing_molecular_graphics 'Olex2 (Dolomanov et al., 2009)'
_computing_publication_material 'Olex2 (Dolomanov et al., 2009)'
_computing_structure_refinement 'ShelXL (Sheldrick, 2015)'
_computing_structure_solution 'XT (Sheldrick, 2015a)'
_diffrn_ambient_temperature 293.15
_diffrn_detector 'charge-coupled device (CCD) area detector'
_diffrn_detector_area_resol_mean 7.9
_diffrn_detector_type 'Bruker APEX II'
_diffrn_measured_fraction_theta_full 1.000
_diffrn_measured_fraction_theta_max 1.000
_diffrn_measurement_device 'three-circle diffractometer'
_diffrn_measurement_device_type 'Bruker APEX II Quazar'
_diffrn_measurement_method '0.5\% \w and 0.5\% \f scans'
_diffrn_radiation_collimation 'focusing mirrors'
_diffrn_radiation_detector 'Bruker APEX II'
_diffrn_radiation_monochromator 'mirror optics'
_diffrn_radiation_probe x-ray
_diffrn_radiation_type MoK\a
_diffrn_radiation_wavelength 0.71069
_diffrn_reflns_av_R_equivalents 0.0715
_diffrn_reflns_av_unetI/netI 0.0588
_diffrn_reflns_Laue_measured_fraction_full 1.000
_diffrn_reflns_Laue_measured_fraction_max 1.000
_diffrn_reflns_limit_h_max 13
_diffrn_reflns_limit_h_min -17
_diffrn_reflns_limit_k_max 17
_diffrn_reflns_limit_k_min -17
_diffrn_reflns_limit_l_max 29
_diffrn_reflns_limit_l_min -29
_diffrn_reflns_number 26250
_diffrn_reflns_point_group_measured_fraction_full 1.000
_diffrn_reflns_point_group_measured_fraction_max 1.000
_diffrn_reflns_theta_full 25.240
_diffrn_reflns_theta_max 27.112
_diffrn_reflns_theta_min 1.701
_diffrn_source 'microfocus sealed X-ray tube'
_diffrn_source_type 'Incoatec I\ms'
_exptl_absorpt_coefficient_mu 2.815
_exptl_absorpt_correction_T_max 0.86
_exptl_absorpt_correction_T_min 0.84
_exptl_absorpt_correction_type multi-scan
_exptl_absorpt_process_details 'SADABS-2016/2 (Krause et al., 2015) was used for absorption correction.'
_exptl_crystal_colour colorless
_exptl_crystal_density_diffrn 1.270
_exptl_crystal_density_method 'not measured'
_exptl_crystal_description block
_exptl_crystal_F_000 1386
_exptl_crystal_size_max 0.24
_exptl_crystal_size_mid 0.22
_exptl_crystal_size_min 0.2
_refine_diff_density_max 0.580
_refine_diff_density_min -0.692
_refine_diff_density_rms 0.090
_refine_ls_abs_structure_details
;
 Refined as an inversion twin.
;
_refine_ls_abs_structure_Flack 0.027(19)
_refine_ls_extinction_method none
_refine_ls_goodness_of_fit_ref 0.946
_refine_ls_hydrogen_treatment constr
_refine_ls_matrix_type full
_refine_ls_number_parameters 227
_refine_ls_number_reflns 5626
_refine_ls_number_restraints 30
_refine_ls_restrained_S_all 0.972
_refine_ls_R_factor_all 0.0451
_refine_ls_R_factor_gt 0.0293
_refine_ls_shift/su_max 0.001
_refine_ls_shift/su_mean 0.000
_refine_ls_structure_factor_coef Fsqd
_refine_ls_weighting_details 'w=1/[\s^2^(Fo^2^)+(0.0227P)^2^] where P=(Fo^2^+2Fc^2^)/3'
_refine_ls_weighting_scheme calc
_refine_ls_wR_factor_gt 0.0553
_refine_ls_wR_factor_ref 0.0593
_reflns_Friedel_coverage 0.780
_reflns_Friedel_fraction_full 1.000
_reflns_Friedel_fraction_max 1.000
_reflns_number_gt 4424
_reflns_number_total 5626
_reflns_threshold_expression 'I > 2\s(I)'
_cod_data_source_file c9dt00217k2.cif
_cod_data_source_block ww_sq
_cod_depositor_comments 'Adding full bibliography for 7049043--7049044.cif.'
_cod_original_cell_volume 3804(3)
_cod_database_code 7049044
_shelx_shelxl_version_number 2018/3
_shelx_space_group_comment
;
The symmetry employed for this shelxl refinement is uniquely defined
by the following loop, which should always be used as a source of
symmetry information in preference to the above space-group names.
They are only intended as comments.
;
_shelx_estimated_absorpt_t_max 0.54
_shelx_estimated_absorpt_t_min 0.21
_olex2_refinement_description
;
1. Twinned data refinement
 Scales: 0.973(19)
 0.027(19)
2. Fixed Uiso
 At 1.2 times of:
  All C(H) groups
3. Uiso/Uaniso restraints and constraints
Uanis(C3) \\sim Ueq, Uanis(C8) \\sim Ueq, Uanis(O4) \\sim Ueq: with sigma of
0.01 and sigma for terminal atoms of 0.02
Uanis(C10) \\sim Ueq: with sigma of 0.01 and sigma for terminal atoms of 0.02
Uanis(O4) \\sim Ueq, Uanis(O6) \\sim Ueq: with sigma of 0.005 and sigma for
terminal atoms of 0.01
4.a Aromatic/amide H refined with riding coordinates:
 C3(H3), C4(H4), C7(H7), C10(H10), C13(H13), C16(H16)
;
_olex2_submission_special_instructions 'No special instructions were received'

loop_
_space_group_symop_operation_xyz
'x, y, z'
'-y, x-y, z+1/3'
'-x+y, -x, z+2/3'
'y, x, -z'
'-x, -x+y, -z+1/3'
'x-y, -y, -z+2/3'

loop_
_atom_site_label
_atom_site_type_symbol
_atom_site_fract_x
_atom_site_fract_y
_atom_site_fract_z
_atom_site_U_iso_or_equiv
_atom_site_adp_type
_atom_site_occupancy
_atom_site_site_symmetry_order
_atom_site_calc_flag
_atom_site_refinement_flags_posn
_atom_site_refinement_flags_adp
Tb1 Tb -0.30509(3) 0.66650(3) -0.58970(2) 0.01161(7) Uani 1 1 d . .
O1 O -0.2755(5) 0.8236(4) -0.5373(2) 0.0243(12) Uani 1 1 d . .
O2 O -0.2664(4) 0.8807(4) -0.4459(2) 0.0211(12) Uani 1 1 d . .
O3 O -0.0328(5) 1.1837(5) -0.6657(2) 0.0274(14) Uani 1 1 d . .
O4 O -0.1240(5) 1.2751(5) -0.6735(2) 0.0499(19) Uani 1 1 d . U
O5 O -0.5815(5) 1.1852(3) -0.32633(19) 0.0225(11) Uani 1 1 d . .
O6 O -0.5109(5) 1.0767(5) -0.3247(2) 0.0429(16) Uani 1 1 d . U
O7 O -0.3233(4) 1.5094(4) -0.5369(2) 0.0214(13) Uani 1 1 d . .
O8 O -0.3965(4) 1.5219(4) -0.45240(19) 0.0202(13) Uani 1 1 d . .
C1 C -0.2626(6) 0.8957(5) -0.4992(3) 0.0131(15) Uani 1 1 d . .
C2 C -0.2441(6) 1.0053(6) -0.5216(3) 0.0171(17) Uani 1 1 d . .
C3 C -0.2862(7) 1.0603(6) -0.4904(3) 0.0185(17) Uani 1 1 d . U
H3 H -0.318697 1.032642 -0.454281 0.022 Uiso 1 1 calc R .
C4 C -0.1847(6) 1.0513(6) -0.5733(3) 0.0207(18) Uani 1 1 d . .
H4 H -0.153477 1.015474 -0.593670 0.025 Uiso 1 1 calc R .
C5 C -0.1730(6) 1.1514(6) -0.5936(3) 0.0180(17) Uani 1 1 d . .
C6 C -0.1053(7) 1.2056(7) -0.6486(3) 0.024(2) Uani 1 1 d . .
C7 C -0.2196(6) 1.2038(7) -0.5634(3) 0.0248(16) Uani 1 1 d . .
H7 H -0.209966 1.271123 -0.577425 0.030 Uiso 1 1 calc R .
C8 C -0.2809(6) 1.1594(5) -0.5122(3) 0.0185(17) Uani 1 1 d . U
C9 C -0.3348(7) 1.2144(6) -0.4795(3) 0.0228(18) Uani 1 1 d . .
C10 C -0.3960(6) 1.1656(6) -0.4302(3) 0.0231(17) Uani 1 1 d . U
H10 H -0.402334 1.098966 -0.417125 0.028 Uiso 1 1 calc R .
C11 C -0.4484(7) 1.2118(6) -0.3994(3) 0.0228(19) Uani 1 1 d . .
C12 C -0.5173(7) 1.1544(7) -0.3472(3) 0.0215(19) Uani 1 1 d . .
C13 C -0.4357(6) 1.3132(6) -0.4182(3) 0.0210(18) Uani 1 1 d . .
H13 H -0.467963 1.347228 -0.397111 0.025 Uiso 1 1 calc R .
C14 C -0.3754(6) 1.3633(6) -0.4679(3) 0.0157(16) Uani 1 1 d . .
C15 C -0.3638(6) 1.4743(6) -0.4875(3) 0.0149(16) Uani 1 1 d . .
C16 C -0.3249(6) 1.3153(6) -0.4988(3) 0.0173(18) Uani 1 1 d . .
H16 H -0.284474 1.349542 -0.532314 0.021 Uiso 1 1 calc R .

loop_
_atom_site_aniso_label
_atom_site_aniso_U_11
_atom_site_aniso_U_22
_atom_site_aniso_U_33
_atom_site_aniso_U_23
_atom_site_aniso_U_13
_atom_site_aniso_U_12
Tb1 0.01315(16) 0.01443(16) 0.00905(11) -0.00042(13) -0.00063(13) 0.00824(14)
O1 0.036(4) 0.019(3) 0.027(3) -0.010(2) -0.011(3) 0.020(3)
O2 0.031(3) 0.017(3) 0.022(3) 0.007(2) 0.006(2) 0.016(2)
O3 0.028(3) 0.037(3) 0.027(3) 0.011(3) 0.014(3) 0.023(3)
O4 0.071(4) 0.058(4) 0.046(3) 0.040(3) 0.042(3) 0.052(3)
O5 0.036(4) 0.022(3) 0.020(2) 0.0073(19) 0.013(3) 0.022(3)
O6 0.068(3) 0.044(4) 0.040(3) 0.029(3) 0.037(3) 0.045(3)
O7 0.031(3) 0.015(3) 0.022(3) 0.008(2) 0.010(2) 0.014(3)
O8 0.033(4) 0.020(3) 0.016(2) -0.0045(19) -0.001(2) 0.019(2)
C1 0.014(4) 0.011(3) 0.019(4) 0.002(3) 0.007(3) 0.010(3)
C2 0.022(4) 0.017(4) 0.019(4) 0.008(3) 0.006(3) 0.014(3)
C3 0.033(4) 0.015(4) 0.012(4) 0.007(3) 0.015(3) 0.015(3)
C4 0.031(5) 0.022(4) 0.015(4) 0.003(3) 0.008(3) 0.018(4)
C5 0.025(4) 0.020(4) 0.014(4) 0.008(3) 0.015(3) 0.016(4)
C6 0.032(5) 0.017(4) 0.026(4) 0.014(3) 0.014(3) 0.014(4)
C7 0.040(4) 0.016(4) 0.024(4) 0.013(4) 0.014(3) 0.018(4)
C8 0.032(4) 0.008(4) 0.021(4) 0.005(3) 0.012(3) 0.014(3)
C9 0.033(5) 0.020(4) 0.022(4) 0.004(3) 0.012(3) 0.018(4)
C10 0.037(4) 0.013(4) 0.023(4) 0.012(3) 0.021(3) 0.015(4)
C11 0.034(5) 0.016(4) 0.019(4) 0.007(3) 0.005(4) 0.013(4)
C12 0.028(5) 0.021(5) 0.015(4) 0.000(3) 0.006(3) 0.012(4)
C13 0.039(5) 0.020(4) 0.010(4) -0.001(3) 0.003(3) 0.018(4)
C14 0.029(4) 0.007(3) 0.012(4) 0.000(3) 0.005(3) 0.009(3)
C15 0.017(4) 0.009(4) 0.016(4) 0.002(3) -0.005(3) 0.005(3)
C16 0.027(5) 0.016(4) 0.013(4) 0.009(3) 0.008(3) 0.014(4)

loop_
_atom_type_symbol
_atom_type_description
_atom_type_scat_dispersion_real
_atom_type_scat_dispersion_imag
_atom_type_scat_source
C C 0.0033 0.0016 'International Tables Vol C Tables 4.2.6.8 and 6.1.1.4'
H H 0.0000 0.0000 'International Tables Vol C Tables 4.2.6.8 and 6.1.1.4'
O O 0.0106 0.0060 'International Tables Vol C Tables 4.2.6.8 and 6.1.1.4'
Tb Tb -0.1723 4.1537 'International Tables Vol C Tables 4.2.6.8 and 6.1.1.4'

loop_
_geom_angle_atom_site_label_1
_geom_angle_atom_site_label_2
_geom_angle_atom_site_label_3
_geom_angle
_geom_angle_site_symmetry_1
_geom_angle_site_symmetry_3
O1 Tb1 O2 78.94(19) . 4_464
O1 Tb1 O3 79.43(17) . 6_673
O1 Tb1 O4 84.7(2) . 6_673
O1 Tb1 O5 148.5(2) . 3_354
O1 Tb1 O6 152.6(2) . 3_354
O1 Tb1 O7 118.26(16) . 1_545
O1 Tb1 C6 82.2(2) . 6_673
O1 Tb1 C12 163.63(19) . 3_354
O2 Tb1 O3 86.51(17) 4_464 6_673
O2 Tb1 O4 137.75(17) 4_464 6_673
O2 Tb1 O5 78.42(17) 4_464 3_354
O2 Tb1 O6 127.95(18) 4_464 3_354
O2 Tb1 C6 112.4(2) 4_464 6_673
O2 Tb1 C12 104.0(2) 4_464 3_354
O3 Tb1 C6 26.1(2) 6_673 6_673
O3 Tb1 C12 84.6(2) 6_673 3_354
O4 Tb1 O3 52.09(18) 6_673 6_673
O4 Tb1 O5 97.67(19) 6_673 3_354
O4 Tb1 O6 71.43(19) 6_673 3_354
O4 Tb1 C6 26.1(2) 6_673 6_673
O4 Tb1 C12 82.5(2) 6_673 3_354
O5 Tb1 O3 77.57(17) 3_354 6_673
O5 Tb1 C6 86.5(2) 3_354 6_673
O5 Tb1 C12 26.2(2) 3_354 3_354
O6 Tb1 O3 95.5(2) 3_354 6_673
O6 Tb1 O5 51.82(19) 3_354 3_354
O6 Tb1 C6 82.0(2) 3_354 6_673
O6 Tb1 C12 25.7(2) 3_354 3_354
O7 Tb1 O2 77.51(18) 1_545 4_464
O7 Tb1 O3 152.59(18) 1_545 6_673
O7 Tb1 O4 143.40(19) 1_545 6_673
O7 Tb1 O5 77.49(17) 1_545 3_354
O7 Tb1 O6 77.72(19) 1_545 3_354
O7 Tb1 C6 159.2(2) 1_545 6_673
O7 Tb1 C12 77.9(2) 1_545 3_354
O8 Tb1 O1 78.53(18) 4_364 .
O8 Tb1 O2 135.26(15) 4_364 4_464
O8 Tb1 O3 126.05(17) 4_364 6_673
O8 Tb1 O4 77.28(18) 4_364 6_673
O8 Tb1 O5 132.78(18) 4_364 3_354
O8 Tb1 O6 83.13(18) 4_364 3_354
O8 Tb1 O7 79.97(17) 4_364 1_545
O8 Tb1 C6 102.2(2) 4_364 6_673
O8 Tb1 C12 108.4(2) 4_364 3_354
C6 Tb1 C12 81.8(2) 6_673 3_354
C1 O1 Tb1 167.5(5) . .
C1 O2 Tb1 118.6(4) . 4_464
C6 O3 Tb1 90.3(5) . 6_673
C6 O4 Tb1 94.6(5) . 6_673
C12 O5 Tb1 93.3(5) . 2_575
C12 O6 Tb1 94.0(5) . 2_575
C15 O7 Tb1 129.6(5) . 1_565
C15 O8 Tb1 139.6(4) . 4_474
O1 C1 C2 116.3(6) . .
O2 C1 O1 124.9(6) . .
O2 C1 C2 118.8(6) . .
C3 C2 C1 118.5(6) . .
C3 C2 C4 120.5(6) . .
C4 C2 C1 121.0(6) . .
C2 C3 C8 121.1(6) . .
C5 C4 C2 119.0(7) . .
C4 C5 C6 120.2(6) . .
C7 C5 C4 120.2(6) . .
C7 C5 C6 119.6(7) . .
O3 C6 Tb1 63.6(4) . 6_673
O3 C6 O4 122.8(8) . .
O3 C6 C5 120.8(7) . .
O4 C6 Tb1 59.3(4) . 6_673
O4 C6 C5 116.3(7) . .
C5 C6 Tb1 172.4(6) . 6_673
C5 C7 C8 122.3(7) . .
C3 C8 C9 120.6(6) . .
C7 C8 C3 116.4(7) . .
C7 C8 C9 122.9(6) . .
C10 C9 C8 120.2(6) . .
C10 C9 C16 118.6(7) . .
C16 C9 C8 121.2(6) . .
C9 C10 C11 122.3(7) . .
C10 C11 C12 120.8(7) . .
C10 C11 C13 118.5(7) . .
C13 C11 C12 120.7(7) . .
O5 C12 Tb1 60.5(4) . 2_575
O5 C12 C11 120.0(7) . .
O6 C12 Tb1 60.3(4) . 2_575
O6 C12 O5 120.4(7) . .
O6 C12 C11 119.7(7) . .
C11 C12 Tb1 173.8(6) . 2_575
C14 C13 C11 120.2(7) . .
C13 C14 C15 118.9(6) . .
C16 C14 C13 120.6(7) . .
C16 C14 C15 120.5(6) . .
O7 C15 O8 125.9(6) . .
O7 C15 C14 117.3(6) . .
O8 C15 C14 116.8(6) . .
C14 C16 C9 119.7(6) . .

loop_
_geom_bond_atom_site_label_1
_geom_bond_atom_site_label_2
_geom_bond_distance
_geom_bond_site_symmetry_2
Tb1 O1 2.333(4) .
Tb1 O2 2.397(4) 4_464
Tb1 O3 2.542(5) 6_673
Tb1 O4 2.448(5) 6_673
Tb1 O5 2.473(4) 3_354
Tb1 O6 2.471(5) 3_354
Tb1 O7 2.389(5) 1_545
Tb1 O8 2.310(4) 4_364
Tb1 C6 2.837(7) 6_673
Tb1 C12 2.838(8) 3_354
O1 C1 1.271(7) .
O2 C1 1.239(8) .
O3 C6 1.246(9) .
O4 C6 1.251(9) .
O5 C12 1.256(9) .
O6 C12 1.235(9) .
O7 C15 1.251(8) .
O8 C15 1.259(8) .
C1 C2 1.496(9) .
C2 C3 1.370(9) .
C2 C4 1.402(9) .
C3 C8 1.426(9) .
C4 C5 1.391(9) .
C5 C6 1.528(9) .
C5 C7 1.373(10) .
C7 C8 1.400(9) .
C8 C9 1.504(8) .
C9 C10 1.374(9) .
C9 C16 1.404(10) .
C10 C11 1.377(10) .
C11 C12 1.490(10) .
C11 C13 1.391(10) .
C13 C14 1.380(9) .
C14 C15 1.528(9) .
C14 C16 1.378(9) .

loop_
_geom_torsion_atom_site_label_1
_geom_torsion_atom_site_label_2
_geom_torsion_atom_site_label_3
_geom_torsion_atom_site_label_4
_geom_torsion
_geom_torsion_site_symmetry_1
Tb1 O1 C1 O2 1(3) .
Tb1 O1 C1 C2 -177(2) .
Tb1 O2 C1 O1 -11.1(10) 4_464
Tb1 O2 C1 C2 167.3(5) 4_464
Tb1 O3 C6 O4 4.1(9) 6_673
Tb1 O3 C6 C5 -173.0(7) 6_673
Tb1 O4 C6 O3 -4.3(10) 6_673
Tb1 O4 C6 C5 172.9(6) 6_673
Tb1 O5 C12 O6 -7.2(8) 2_575
Tb1 O5 C12 C11 172.9(7) 2_575
Tb1 O6 C12 O5 7.3(8) 2_575
Tb1 O6 C12 C11 -172.9(6) 2_575
Tb1 O7 C15 O8 -6.3(11) 1_565
Tb1 O7 C15 C14 173.4(4) 1_565
Tb1 O8 C15 O7 -50.7(11) 4_474
Tb1 O8 C15 C14 129.6(6) 4_474
O1 C1 C2 C3 146.1(7) .
O1 C1 C2 C4 -34.2(10) .
O2 C1 C2 C3 -32.5(11) .
O2 C1 C2 C4 147.2(7) .
C1 C2 C3 C8 -173.8(7) .
C1 C2 C4 C5 177.7(7) .
C2 C3 C8 C7 -7.2(12) .
C2 C3 C8 C9 175.5(7) .
C2 C4 C5 C6 177.9(7) .
C2 C4 C5 C7 -0.2(11) .
C3 C2 C4 C5 -2.6(11) .
C3 C8 C9 C10 -4.3(11) .
C3 C8 C9 C16 176.4(8) .
C4 C2 C3 C8 6.5(12) .
C4 C5 C6 O3 -22.6(12) .
C4 C5 C6 O4 160.1(8) .
C4 C5 C7 C8 -0.8(12) .
C5 C7 C8 C3 4.4(11) .
C5 C7 C8 C9 -178.4(7) .
C6 C5 C7 C8 -179.0(7) .
C7 C5 C6 O3 155.6(8) .
C7 C5 C6 O4 -21.7(11) .
C7 C8 C9 C10 178.6(8) .
C7 C8 C9 C16 -0.7(11) .
C8 C9 C10 C11 -178.9(7) .
C8 C9 C16 C14 179.9(7) .
C9 C10 C11 C12 177.8(7) .
C9 C10 C11 C13 -1.9(12) .
C10 C9 C16 C14 0.6(12) .
C10 C11 C12 O5 -166.2(7) .
C10 C11 C12 O6 13.9(12) .
C10 C11 C13 C14 2.5(12) .
C11 C13 C14 C15 179.6(7) .
C11 C13 C14 C16 -1.5(12) .
C12 C11 C13 C14 -177.3(7) .
C13 C11 C12 O5 13.6(12) .
C13 C11 C12 O6 -166.3(8) .
C13 C14 C15 O7 -169.7(7) .
C13 C14 C15 O8 10.0(10) .
C13 C14 C16 C9 0.0(11) .
C15 C14 C16 C9 178.8(7) .
C16 C9 C10 C11 0.4(12) .
C16 C14 C15 O7 11.4(11) .
C16 C14 C15 O8 -168.8(7) .

loop_
_twin_individual_id
_twin_individual_mass_fraction_refined
1 0.973(19)
2 0.027(19)
